data_4315588
loop_
_publ_author_name
'Chandrakanta Dash'
'Mobin M. Shaikh'
'Ray J. Butcher'
'Prasenjit Ghosh'

_publ_section_title
;
 Highly Convenient Regioselective Intermolecular Hydroamination of Alkynes
 Yielding Ketimines Catalyzed by Gold(I) Complexes of 1,2,4-triazole Based
 N-heterocyclic Carbenes
;
_journal_name_full 'Inorganic Chemistry'
_journal_page_first 4972
_journal_page_last 4983
_journal_paper_doi 10.1021/ic100087d
_journal_volume 49
_journal_year 2010
_chemical_formula_moiety 'C30 H38 Ag2 Br2 N6 O2'
_chemical_formula_sum 'C30 H38 Ag2 Br2 N6 O2'
_chemical_formula_weight 890.22
_chemical_name_systematic
; 
 ? 
;
_space_group_IT_number 2
_symmetry_cell_setting triclinic
_symmetry_space_group_name_Hall '-P 1'
_symmetry_space_group_name_H-M 'P -1'
_atom_sites_solution_hydrogens geom
_atom_sites_solution_primary direct
_atom_sites_solution_secondary difmap
_audit_creation_method SHELXL-97
_cell_angle_alpha 75.85(2)
_cell_angle_beta 87.847(14)
_cell_angle_gamma 85.298(19)
_cell_formula_units_Z 1
_cell_length_a 5.3667(9)
_cell_length_b 11.276(3)
_cell_length_c 13.520(2)
_cell_measurement_reflns_used 7942
_cell_measurement_temperature 150(2)
_cell_measurement_theta_max 32.5331
_cell_measurement_theta_min 3.0797
_cell_volume 790.5(3)
_computing_cell_refinement 'CrysAlis RED, Oxford Diffraction Ltd.,'
_computing_data_collection 'CrysAlis CCD, Oxford Diffraction Ltd.,'
_computing_data_reduction 'CrysAlis RED, Oxford Diffraction Ltd.,'
_computing_molecular_graphics Ortep3
_computing_publication_material Shelx-97
_computing_structure_refinement 'SHELXL-97 (Sheldrick, 2008)'
_computing_structure_solution 'SHELXS-97 (Sheldrick, 2008)'
_diffrn_ambient_temperature 150(2)
_diffrn_detector_area_resol_mean 15.9948
_diffrn_measured_fraction_theta_full 0.995
_diffrn_measured_fraction_theta_max 0.882
_diffrn_measurement_device_type 'Oxford Diffraction CCD'
_diffrn_measurement_method '\w scans'
_diffrn_radiation_monochromator graphite
_diffrn_radiation_source 'fine-focus sealed tube'
_diffrn_radiation_type MoK\a
_diffrn_radiation_wavelength 0.71073
_diffrn_reflns_av_R_equivalents 0.0191
_diffrn_reflns_av_sigmaI/netI 0.0279
_diffrn_reflns_limit_h_max 8
_diffrn_reflns_limit_h_min -8
_diffrn_reflns_limit_k_max 17
_diffrn_reflns_limit_k_min -16
_diffrn_reflns_limit_l_max 20
_diffrn_reflns_limit_l_min -19
_diffrn_reflns_number 12002
_diffrn_reflns_theta_full 25.00
_diffrn_reflns_theta_max 33.17
_diffrn_reflns_theta_min 3.11
_exptl_absorpt_coefficient_mu 3.804
_exptl_absorpt_correction_T_max 0.4156
_exptl_absorpt_correction_T_min 0.3258
_exptl_absorpt_correction_type multi-scan
_exptl_absorpt_process_details
; 
CrysalisRed (Oxford Diffraction, 2007) 
;
_exptl_crystal_colour light-yellow
_exptl_crystal_density_diffrn 1.870
_exptl_crystal_density_method 'not measured'
_exptl_crystal_description block
_exptl_crystal_F_000 440
_exptl_crystal_size_max 0.38
_exptl_crystal_size_mid 0.33
_exptl_crystal_size_min 0.28
_refine_diff_density_max 1.690
_refine_diff_density_min -4.166
_refine_diff_density_rms 0.219
_refine_ls_extinction_method none
_refine_ls_goodness_of_fit_ref 1.079
_refine_ls_hydrogen_treatment constr
_refine_ls_matrix_type full
_refine_ls_number_parameters 193
_refine_ls_number_reflns 5335
_refine_ls_number_restraints 0
_refine_ls_restrained_S_all 1.079
_refine_ls_R_factor_all 0.0633
_refine_ls_R_factor_gt 0.0542
_refine_ls_shift/su_max 0.000
_refine_ls_shift/su_mean 0.000
_refine_ls_structure_factor_coef Fsqd
_refine_ls_weighting_details 'calc w=1/[\s^2^(Fo^2^)+(0.0906P)^2^+5.5422P] where P=(Fo^2^+2Fc^2^)/3'
_refine_ls_weighting_scheme calc
_refine_ls_wR_factor_gt 0.1678
_refine_ls_wR_factor_ref 0.1742
_reflns_number_gt 4516
_reflns_number_total 5335
_reflns_threshold_expression I>2\s(I)'
_cod_data_source_file ic100087d_si_002_1.cif
_cod_data_source_block pg104
_cod_depositor_comments
;
The following automatic conversions were performed:

'_symmetry_cell_setting' value 'Triclinic' changed to 'triclinic'
according to the built-in table from CIF Core dictionary named
'cif_core.dic' version 2.4.1 from 2010-06-29.

Automatic conversion script
Id: cif_fix_values 1646 2011-03-28 12:23:43Z adriana 
;
_cod_database_code 4315588

loop_
_symmetry_equiv_pos_as_xyz
'x, y, z'
'-x, -y, -z'

loop_
_atom_site_label
_atom_site_type_symbol
_atom_site_fract_x
_atom_site_fract_y
_atom_site_fract_z
_atom_site_U_iso_or_equiv
_atom_site_adp_type
_atom_site_occupancy
_atom_site_symmetry_multiplicity
_atom_site_calc_flag
_atom_site_refinement_flags
_atom_site_disorder_assembly
_atom_site_disorder_group
Ag1 Ag 0.18296(7) 0.37919(3) 0.44688(3) 0.02160(12) Uani 1 1 d . . .
Br1 Br -0.19332(12) 0.50963(6) 0.37959(5) 0.03463(16) Uani 1 1 d . . .
O1 O 0.3357(7) 0.1353(3) 0.7008(3) 0.0210(6) Uani 1 1 d . . .
N1 N 0.5107(7) 0.1573(3) 0.4009(3) 0.0154(6) Uani 1 1 d . . .
N2 N 0.6327(7) 0.1982(3) 0.5333(3) 0.0163(6) Uani 1 1 d . . .
N3 N 0.7873(7) 0.1000(4) 0.5218(3) 0.0190(7) Uani 1 1 d . . .
C1 C 0.4622(8) 0.2356(4) 0.4615(3) 0.0158(7) Uani 1 1 d . . .
C2 C 0.7080(8) 0.0775(4) 0.4394(3) 0.0179(7) Uani 1 1 d . . .
H2 H 0.7765 0.0151 0.4103 0.022 Uiso 1 1 calc R . .
C3 C 0.6688(9) 0.2485(4) 0.6193(3) 0.0184(8) Uani 1 1 d . . .
H3A H 0.6292 0.3365 0.5999 0.022 Uiso 1 1 calc R . .
H3B H 0.8433 0.2340 0.6381 0.022 Uiso 1 1 calc R . .
C4 C 0.5082(8) 0.1933(4) 0.7106(3) 0.0159(7) Uani 1 1 d . . .
C5 C 0.5853(8) 0.2082(4) 0.8140(3) 0.0183(7) Uani 1 1 d . . .
C6 C 0.7694(10) 0.0985(5) 0.8542(4) 0.0256(9) Uani 1 1 d . . .
H6A H 0.8307 0.1033 0.9188 0.038 Uiso 1 1 calc R . .
H6B H 0.9068 0.0988 0.8066 0.038 Uiso 1 1 calc R . .
H6C H 0.6868 0.0242 0.8626 0.038 Uiso 1 1 calc R . .
C7 C 0.3630(10) 0.2041(7) 0.8860(4) 0.0353(13) Uani 1 1 d . . .
H7A H 0.2959 0.1254 0.8980 0.053 Uiso 1 1 calc R . .
H7B H 0.2373 0.2671 0.8564 0.053 Uiso 1 1 calc R . .
H7C H 0.4143 0.2174 0.9495 0.053 Uiso 1 1 calc R . .
C8 C 0.7060(10) 0.3275(5) 0.8037(4) 0.0254(9) Uani 1 1 d . . .
H8A H 0.7375 0.3382 0.8703 0.038 Uiso 1 1 calc R . .
H8B H 0.5961 0.3946 0.7682 0.038 Uiso 1 1 calc R . .
H8C H 0.8611 0.3254 0.7661 0.038 Uiso 1 1 calc R . .
C9 C 0.3922(8) 0.1642(4) 0.3036(3) 0.0186(8) Uani 1 1 d . . .
H9A H 0.2299 0.2094 0.3015 0.022 Uiso 1 1 calc R . .
H9B H 0.3673 0.0822 0.2972 0.022 Uiso 1 1 calc R . .
C10 C 0.5532(9) 0.2268(4) 0.2170(3) 0.0193(8) Uani 1 1 d . . .
C11 C 0.5231(13) 0.3515(5) 0.1827(5) 0.0351(13) Uani 1 1 d . . .
H11 H 0.3927 0.3959 0.2078 0.042 Uiso 1 1 calc R . .
C12 C 0.6886(17) 0.4107(6) 0.1102(6) 0.0478(19) Uani 1 1 d . . .
H12 H 0.6714 0.4958 0.0879 0.057 Uiso 1 1 calc R . .
C13 C 0.8792(14) 0.3453(6) 0.0706(4) 0.0358(13) Uani 1 1 d . . .
H13 H 0.9904 0.3863 0.0222 0.043 Uiso 1 1 calc R . .
C14 C 0.9044(11) 0.2198(5) 0.1026(4) 0.0280(10) Uani 1 1 d . . .
H14 H 1.0309 0.1748 0.0757 0.034 Uiso 1 1 calc R . .
C15 C 0.7390(10) 0.1615(4) 0.1752(4) 0.0235(9) Uani 1 1 d . . .
H15 H 0.7530 0.0763 0.1963 0.028 Uiso 1 1 calc R . .

loop_
_atom_site_aniso_label
_atom_site_aniso_U_11
_atom_site_aniso_U_22
_atom_site_aniso_U_33
_atom_site_aniso_U_23
_atom_site_aniso_U_13
_atom_site_aniso_U_12
Ag1 0.02170(18) 0.01533(16) 0.02507(19) -0.00243(12) 0.00465(12) 0.00456(11)
Br1 0.0345(3) 0.0319(3) 0.0358(3) -0.0081(2) -0.0020(2) 0.0075(2)
O1 0.0206(15) 0.0229(15) 0.0211(15) -0.0064(12) 0.0027(12) -0.0089(12)
N1 0.0164(15) 0.0139(14) 0.0149(15) -0.0026(12) 0.0009(12) 0.0013(12)
N2 0.0183(16) 0.0154(15) 0.0157(15) -0.0049(12) 0.0025(12) -0.0017(12)
N3 0.0182(16) 0.0191(16) 0.0189(17) -0.0043(13) 0.0013(13) 0.0018(13)
C1 0.0168(17) 0.0134(16) 0.0172(17) -0.0044(13) 0.0043(14) -0.0004(13)
C2 0.0171(18) 0.0169(17) 0.0197(19) -0.0057(14) 0.0015(14) 0.0027(14)
C3 0.0191(18) 0.0191(18) 0.0182(18) -0.0062(15) 0.0023(14) -0.0047(15)
C4 0.0152(17) 0.0153(16) 0.0176(18) -0.0055(14) 0.0007(13) 0.0004(13)
C5 0.0136(17) 0.025(2) 0.0174(18) -0.0070(15) 0.0005(14) -0.0018(15)
C6 0.023(2) 0.025(2) 0.027(2) -0.0020(18) -0.0072(17) -0.0005(17)
C7 0.017(2) 0.069(4) 0.025(2) -0.021(3) 0.0047(18) -0.005(2)
C8 0.029(2) 0.025(2) 0.026(2) -0.0113(18) -0.0060(18) -0.0027(18)
C9 0.0191(19) 0.0198(18) 0.0166(18) -0.0043(15) 0.0000(14) 0.0003(15)
C10 0.027(2) 0.0156(17) 0.0152(18) -0.0033(14) -0.0006(15) -0.0015(15)
C11 0.053(4) 0.018(2) 0.032(3) -0.0048(19) 0.014(3) 0.002(2)
C12 0.081(5) 0.019(2) 0.040(3) -0.002(2) 0.021(3) -0.010(3)
C13 0.053(4) 0.032(3) 0.023(2) -0.005(2) 0.011(2) -0.018(3)
C14 0.031(3) 0.029(2) 0.022(2) -0.0030(18) 0.0030(18) -0.003(2)
C15 0.027(2) 0.0180(19) 0.023(2) -0.0011(16) 0.0021(17) 0.0007(16)

loop_
_atom_type_symbol
_atom_type_description
_atom_type_scat_dispersion_real
_atom_type_scat_dispersion_imag
_atom_type_scat_source
C C 0.0030 0.0020 'International Tables Vol C Tables 4.2.6.8 and 6.1.1.4'
H H 0.0000 0.0000 'International Tables Vol C Tables 4.2.6.8 and 6.1.1.4'
N N 0.0060 0.0030 'International Tables Vol C Tables 4.2.6.8 and 6.1.1.4'
O O 0.0110 0.0060 'International Tables Vol C Tables 4.2.6.8 and 6.1.1.4'
Br Br -0.2900 2.4600 'International Tables Vol C Tables 4.2.6.8 and 6.1.1.4'
Ag Ag -0.8970 1.1020 'International Tables Vol C Tables 4.2.6.8 and 6.1.1.4'

loop_
_geom_angle_atom_site_label_1
_geom_angle_atom_site_label_2
_geom_angle_atom_site_label_3
_geom_angle
_geom_angle_site_symmetry_1
_geom_angle_site_symmetry_3
_geom_angle_publ_flag
C1 Ag1 Br1 157.93(13) . . ?
C1 Ag1 Br1 109.82(12) . 2_566 ?
Br1 Ag1 Br1 91.74(3) . 2_566 ?
Ag1 Br1 Ag1 88.26(3) . 2_566 ?
C1 N1 C2 108.7(4) . . ?
C1 N1 C9 126.2(4) . . ?
C2 N1 C9 124.8(4) . . ?
C1 N2 N3 114.2(4) . . ?
C1 N2 C3 127.6(4) . . ?
N3 N2 C3 118.2(4) . . ?
C2 N3 N2 103.1(4) . . ?
N2 C1 N1 103.0(4) . . ?
N2 C1 Ag1 128.6(3) . . ?
N1 C1 Ag1 128.4(3) . . ?
N3 C2 N1 111.0(4) . . ?
N3 C2 H2 124.5 . . ?
N1 C2 H2 124.5 . . ?
N2 C3 C4 112.5(4) . . ?
N2 C3 H3A 109.1 . . ?
C4 C3 H3A 109.1 . . ?
N2 C3 H3B 109.1 . . ?
C4 C3 H3B 109.1 . . ?
H3A C3 H3B 107.8 . . ?
O1 C4 C3 120.3(4) . . ?
O1 C4 C5 122.7(4) . . ?
C3 C4 C5 116.9(4) . . ?
C7 C5 C8 109.2(4) . . ?
C7 C5 C6 109.5(5) . . ?
C8 C5 C6 111.0(4) . . ?
C7 C5 C4 110.9(4) . . ?
C8 C5 C4 111.4(4) . . ?
C6 C5 C4 104.8(4) . . ?
C5 C6 H6A 109.5 . . ?
C5 C6 H6B 109.5 . . ?
H6A C6 H6B 109.5 . . ?
C5 C6 H6C 109.5 . . ?
H6A C6 H6C 109.5 . . ?
H6B C6 H6C 109.5 . . ?
C5 C7 H7A 109.5 . . ?
C5 C7 H7B 109.5 . . ?
H7A C7 H7B 109.5 . . ?
C5 C7 H7C 109.5 . . ?
H7A C7 H7C 109.5 . . ?
H7B C7 H7C 109.5 . . ?
C5 C8 H8A 109.5 . . ?
C5 C8 H8B 109.5 . . ?
H8A C8 H8B 109.5 . . ?
C5 C8 H8C 109.5 . . ?
H8A C8 H8C 109.5 . . ?
H8B C8 H8C 109.5 . . ?
N1 C9 C10 110.0(4) . . ?
N1 C9 H9A 109.7 . . ?
C10 C9 H9A 109.7 . . ?
N1 C9 H9B 109.7 . . ?
C10 C9 H9B 109.7 . . ?
H9A C9 H9B 108.2 . . ?
C11 C10 C15 119.7(5) . . ?
C11 C10 C9 119.2(4) . . ?
C15 C10 C9 121.0(4) . . ?
C10 C11 C12 119.3(6) . . ?
C10 C11 H11 120.4 . . ?
C12 C11 H11 120.4 . . ?
C11 C12 C13 120.8(6) . . ?
C11 C12 H12 119.6 . . ?
C13 C12 H12 119.6 . . ?
C14 C13 C12 119.9(5) . . ?
C14 C13 H13 120.0 . . ?
C12 C13 H13 120.0 . . ?
C13 C14 C15 118.8(5) . . ?
C13 C14 H14 120.6 . . ?
C15 C14 H14 120.6 . . ?
C14 C15 C10 121.3(5) . . ?
C14 C15 H15 119.3 . . ?
C10 C15 H15 119.3 . . ?

loop_
_geom_bond_atom_site_label_1
_geom_bond_atom_site_label_2
_geom_bond_distance
_geom_bond_site_symmetry_2
_geom_bond_publ_flag
Ag1 C1 2.092(4) . ?
Ag1 Br1 2.4629(9) . ?
Ag1 Br1 2.9220(9) 2_566 ?
Br1 Ag1 2.9220(9) 2_566 ?
O1 C4 1.205(5) . ?
N1 C1 1.349(5) . ?
N1 C2 1.363(6) . ?
N1 C9 1.465(6) . ?
N2 C1 1.327(6) . ?
N2 N3 1.365(5) . ?
N2 C3 1.439(6) . ?
N3 C2 1.295(6) . ?
C2 H2 0.9300 . ?
C3 C4 1.512(6) . ?
C3 H3A 0.9700 . ?
C3 H3B 0.9700 . ?
C4 C5 1.523(6) . ?
C5 C7 1.508(7) . ?
C5 C8 1.515(7) . ?
C5 C6 1.520(7) . ?
C6 H6A 0.9600 . ?
C6 H6B 0.9600 . ?
C6 H6C 0.9600 . ?
C7 H7A 0.9600 . ?
C7 H7B 0.9600 . ?
C7 H7C 0.9600 . ?
C8 H8A 0.9600 . ?
C8 H8B 0.9600 . ?
C8 H8C 0.9600 . ?
C9 C10 1.494(6) . ?
C9 H9A 0.9700 . ?
C9 H9B 0.9700 . ?
C10 C11 1.366(7) . ?
C10 C15 1.378(7) . ?
C11 C12 1.381(9) . ?
C11 H11 0.9300 . ?
C12 C13 1.381(10) . ?
C12 H12 0.9300 . ?
C13 C14 1.372(8) . ?
C13 H13 0.9300 . ?
C14 C15 1.378(7) . ?
C14 H14 0.9300 . ?
C15 H15 0.9300 . ?

loop_
_geom_hbond_atom_site_label_D
_geom_hbond_atom_site_label_H
_geom_hbond_atom_site_label_A
_geom_hbond_distance_DH
_geom_hbond_distance_HA
_geom_hbond_distance_DA
_geom_hbond_angle_DHA
_geom_hbond_site_symmetry_A
C3 H3A Br1 0.97 2.84 3.581(5) 133.6 2_566
C8 H8B Br1 0.96 2.95 3.814(5) 149.9 2_566
C8 H8C Br1 0.96 3.00 3.798(6) 141.3 2_666
C15 H15 O1 0.93 2.52 3.405(6) 158.3 2_656

loop_
_geom_torsion_atom_site_label_1
_geom_torsion_atom_site_label_2
_geom_torsion_atom_site_label_3
_geom_torsion_atom_site_label_4
_geom_torsion
_geom_torsion_site_symmetry_1
_geom_torsion_site_symmetry_2
_geom_torsion_site_symmetry_3
_geom_torsion_site_symmetry_4
_geom_torsion_publ_flag
C1 Ag1 Br1 Ag1 167.9(3) . . . 2_566 ?
Br1 Ag1 Br1 Ag1 0.0 2_566 . . 2_566 ?
C1 N2 N3 C2 0.4(5) . . . . ?
C3 N2 N3 C2 -180.0(4) . . . . ?
N3 N2 C1 N1 -0.1(5) . . . . ?
C3 N2 C1 N1 -179.7(4) . . . . ?
N3 N2 C1 Ag1 179.1(3) . . . . ?
C3 N2 C1 Ag1 -0.5(6) . . . . ?
C2 N1 C1 N2 -0.2(5) . . . . ?
C9 N1 C1 N2 -173.7(4) . . . . ?
C2 N1 C1 Ag1 -179.4(3) . . . . ?
C9 N1 C1 Ag1 7.0(6) . . . . ?
Br1 Ag1 C1 N2 -170.1(2) . . . . ?
Br1 Ag1 C1 N2 -2.9(4) 2_566 . . . ?
Br1 Ag1 C1 N1 9.0(6) . . . . ?
Br1 Ag1 C1 N1 176.1(3) 2_566 . . . ?
N2 N3 C2 N1 -0.4(5) . . . . ?
C1 N1 C2 N3 0.4(5) . . . . ?
C9 N1 C2 N3 174.1(4) . . . . ?
C1 N2 C3 C4 87.0(5) . . . . ?
N3 N2 C3 C4 -92.6(5) . . . . ?
N2 C3 C4 O1 -14.9(6) . . . . ?
N2 C3 C4 C5 161.5(4) . . . . ?
O1 C4 C5 C7 -29.8(7) . . . . ?
C3 C4 C5 C7 153.9(5) . . . . ?
O1 C4 C5 C8 -151.6(4) . . . . ?
C3 C4 C5 C8 32.1(5) . . . . ?
O1 C4 C5 C6 88.2(5) . . . . ?
C3 C4 C5 C6 -88.1(5) . . . . ?
C1 N1 C9 C10 96.7(5) . . . . ?
C2 N1 C9 C10 -75.9(5) . . . . ?
N1 C9 C10 C11 -89.1(6) . . . . ?
N1 C9 C10 C15 87.6(5) . . . . ?
C15 C10 C11 C12 -3.5(10) . . . . ?
C9 C10 C11 C12 173.2(6) . . . . ?
C10 C11 C12 C13 1.6(12) . . . . ?
C11 C12 C13 C14 0.6(12) . . . . ?
C12 C13 C14 C15 -0.8(10) . . . . ?
C13 C14 C15 C10 -1.2(9) . . . . ?
C11 C10 C15 C14 3.3(8) . . . . ?
C9 C10 C15 C14 -173.3(5) . . . . ?
